data_2310976
loop_
_publ_author_name
'Toman, K.'

_publ_section_title
;
 The structure of Ni2 Si
;
_journal_name_full 'Acta Crystallographica (1,1948-23,1967)'
_journal_page_first 329
_journal_page_last 331
_journal_volume 5
_journal_year 1952
_chemical_formula_sum 'Ni2 Si'
_space_group_IT_number 62
_symmetry_space_group_name_Hall '-P 2ac 2n'
_symmetry_space_group_name_H-M 'P n m a'
_cell_angle_alpha 90
_cell_angle_beta 90
_cell_angle_gamma 90
_cell_formula_units_Z 4
_cell_length_a 4.99
_cell_length_b 3.72
_cell_length_c 7.06
_cell_volume 131.053
_citation_journal_id_ASTM ACCRA9
_cod_data_source_file Toman_ACCRA9_1952_1039.cif
_cod_data_source_block Ni2Si1
_cod_original_cell_volume 131.0534
_cod_original_formula_sum 'Ni2 Si1'
_cod_database_code 2310976

loop_
_symmetry_equiv_pos_as_xyz
x,y,z
-x+1/2,-y,z+1/2
x+1/2,-y+1/2,-z+1/2
-x,y+1/2,-z
-x,-y,-z
x-1/2,y,-z-1/2
-x-1/2,y-1/2,z-1/2
x,-y-1/2,z

loop_
_atom_site_label
_atom_site_type_symbol
_atom_site_fract_x
_atom_site_fract_y
_atom_site_fract_z
_atom_site_occupancy
_atom_site_U_iso_or_equiv
Ni2 Ni+2 0.958 0.25 0.797 1 0.0
Si1 Si-4 0.236 0.25 0.386 1 0.0
Ni1 Ni+2 0.325 0.25 0.063 1 0.0
